data_2225592
loop_
_publ_author_name
'Meng, Qing-Yang'
'Jia, Jiong'
'Yin, Ling'
'Zhan, Fu-Xu'
'Wang, Jian-Wu'

_publ_section_title
;
 Ethyl
 3-{5-[(diethylamino)methyl]isoxazol-3-yl}-2-phenylpyrazolo[1,5-<i>a</i>]pyridine-5-carboxylate
;
_journal_coeditor_code IS2515
_journal_issue 4
_journal_name_full 'Acta Crystallographica Section E'
_journal_page_first o723
_journal_paper_doi 10.1107/S1600536810004174
_journal_volume 66
_journal_year 2010
_chemical_formula_iupac 'C24 H26 N4 O3'
_chemical_formula_moiety 'C24 H26 N4 O3'
_chemical_formula_sum 'C24 H26 N4 O3'
_chemical_formula_weight 418.49
_chemical_name_systematic
;
Ethyl 3-{5-[(diethylamino)methyl]isoxazol-3-yl}-2-
phenylpyrazolo[1,5-<i>a</i>]pyridine-5-carboxylate
;
_space_group_IT_number 2
_symmetry_cell_setting triclinic
_symmetry_space_group_name_Hall '-P 1'
_symmetry_space_group_name_H-M 'P -1'
_atom_sites_solution_hydrogens geom
_atom_sites_solution_primary direct
_atom_sites_solution_secondary difmap
_audit_creation_method SHELXL-97
_cell_angle_alpha 93.600(2)
_cell_angle_beta 95.514(2)
_cell_angle_gamma 95.637(2)
_cell_formula_units_Z 2
_cell_length_a 6.1250(7)
_cell_length_b 13.1425(16)
_cell_length_c 13.7139(16)
_cell_measurement_reflns_used 1181
_cell_measurement_temperature 298(2)
_cell_measurement_theta_max 25.47
_cell_measurement_theta_min 2.45
_cell_volume 1090.6(2)
_computing_cell_refinement '<i>SAINT-Plus</i> (Bruker, 2001)'
_computing_data_collection '<i>APEX2</i> (Bruker, 2004)'
_computing_data_reduction '<i>SAINT-Plus</i> (Bruker, 2001)'
_computing_molecular_graphics '<i>SHELXTL</i> (Sheldrick, 2008)'
_computing_publication_material '<i>SHELXTL</i> (Sheldrick, 2008)'
_computing_structure_refinement '<i>SHELXL97</i> (Sheldrick, 2008)'
_computing_structure_solution '<i>SHELXS97</i> (Sheldrick, 2008)'
_diffrn_ambient_temperature 298(2)
_diffrn_detector_area_resol_mean 0
_diffrn_measured_fraction_theta_full 0.990
_diffrn_measured_fraction_theta_max 0.990
_diffrn_measurement_device_type 'Bruker APEXII CCD area-detector'
_diffrn_measurement_method '\f and \w scans'
_diffrn_radiation_monochromator graphite
_diffrn_radiation_source 'fine-focus sealed tube'
_diffrn_radiation_type MoK\a
_diffrn_radiation_wavelength 0.71073
_diffrn_reflns_av_R_equivalents 0.0140
_diffrn_reflns_av_sigmaI/netI 0.0337
_diffrn_reflns_limit_h_max 7
_diffrn_reflns_limit_h_min -7
_diffrn_reflns_limit_k_max 13
_diffrn_reflns_limit_k_min -15
_diffrn_reflns_limit_l_max 16
_diffrn_reflns_limit_l_min -14
_diffrn_reflns_number 5453
_diffrn_reflns_theta_full 25.00
_diffrn_reflns_theta_max 25.00
_diffrn_reflns_theta_min 1.50
_diffrn_standards_interval_count 0
_diffrn_standards_interval_time 0
_diffrn_standards_number 0
_exptl_absorpt_coefficient_mu 0.086
_exptl_absorpt_correction_T_max 0.9915
_exptl_absorpt_correction_T_min 0.9915
_exptl_absorpt_correction_type multi-scan
_exptl_absorpt_process_details '(<i>SADABS</i>; Sheldrick, 2003)'
_exptl_crystal_colour colorless
_exptl_crystal_density_diffrn 1.274
_exptl_crystal_density_method 'not measured'
_exptl_crystal_description block
_exptl_crystal_F_000 444
_exptl_crystal_size_max 0.10
_exptl_crystal_size_mid 0.10
_exptl_crystal_size_min 0.10
_refine_diff_density_max 0.749
_refine_diff_density_min -0.345
_refine_ls_extinction_method none
_refine_ls_goodness_of_fit_ref 1.071
_refine_ls_hydrogen_treatment constr
_refine_ls_matrix_type full
_refine_ls_number_parameters 281
_refine_ls_number_reflns 3800
_refine_ls_number_restraints 1
_refine_ls_restrained_S_all 1.072
_refine_ls_R_factor_all 0.0804
_refine_ls_R_factor_gt 0.0612
_refine_ls_shift/su_max 0.004
_refine_ls_shift/su_mean 0.000
_refine_ls_structure_factor_coef Fsqd
_refine_ls_weighting_details 'calc w=1/[\s^2^(Fo^2^)+(0.0993P)^2^+0.4336P] where P=(Fo^2^+2Fc^2^)/3'
_refine_ls_weighting_scheme calc
_refine_ls_wR_factor_gt 0.1707
_refine_ls_wR_factor_ref 0.1865
_reflns_number_gt 2842
_reflns_number_total 3800
_reflns_threshold_expression I>2sigma(I)
_cod_data_source_file is2515.cif
_cod_data_source_block I
_cod_database_code 2225592
_cod_database_fobs_code 2225592

loop_
_symmetry_equiv_pos_as_xyz
'x, y, z'
'-x, -y, -z'

loop_
_atom_site_type_symbol
_atom_site_label
_atom_site_fract_x
_atom_site_fract_y
_atom_site_fract_z
_atom_site_U_iso_or_equiv
_atom_site_adp_type
_atom_site_calc_flag
_atom_site_refinement_flags
_atom_site_occupancy
_atom_site_disorder_assembly
_atom_site_disorder_group
C C1 0.2802(5) -0.0313(2) 0.0758(3) 0.0669(9) Uani d . 1 . .
H H1A 0.4008 -0.0724 0.0722 0.100 Uiso calc R 1 . .
H H1B 0.2200 -0.0200 0.0106 0.100 Uiso calc R 1 . .
H H1C 0.1680 -0.0663 0.1094 0.100 Uiso calc R 1 . .
C C2 0.3600(5) 0.0686(2) 0.1300(2) 0.0585(8) Uani d . 1 . .
H H2A 0.4219 0.0570 0.1957 0.070 Uiso calc R 1 . .
H H2B 0.4758 0.1031 0.0968 0.070 Uiso calc R 1 . .
C C3 0.1430(4) 0.19374(19) 0.06317(19) 0.0441(6) Uani d . 1 . .
C C4 -0.0421(4) 0.25659(18) 0.07983(17) 0.0393(6) Uani d . 1 . .
C C5 -0.1456(4) 0.25212(18) 0.16402(17) 0.0366(5) Uani d . 1 . .
H H5 -0.1060 0.2073 0.2109 0.044 Uiso calc R 1 . .
C C6 -0.3125(4) 0.31605(17) 0.17869(16) 0.0346(5) Uani d . 1 . .
C C7 -0.2687(4) 0.3840(2) 0.02118(18) 0.0451(6) Uani d . 1 . .
H H7 -0.3130 0.4270 -0.0266 0.054 Uiso calc R 1 . .
C C8 -0.1074(5) 0.3235(2) 0.00756(18) 0.0470(6) Uani d . 1 . .
H H8 -0.0380 0.3255 -0.0498 0.056 Uiso calc R 1 . .
C C9 -0.4470(4) 0.33567(17) 0.25335(16) 0.0358(5) Uani d . 1 . .
C C10 -0.5678(4) 0.41490(18) 0.22118(17) 0.0366(5) Uani d . 1 . .
C C11 -0.7208(4) 0.47407(18) 0.27307(18) 0.0387(6) Uani d . 1 . .
C C12 -0.6795(5) 0.5013(2) 0.3729(2) 0.0556(7) Uani d . 1 . .
H H12 -0.5587 0.4790 0.4087 0.067 Uiso calc R 1 . .
C C13 -0.8164(6) 0.5616(3) 0.4199(2) 0.0686(9) Uani d . 1 . .
H H13 -0.7867 0.5799 0.4868 0.082 Uiso calc R 1 . .
C C14 -0.9967(6) 0.5946(2) 0.3677(3) 0.0675(9) Uani d . 1 . .
H H14 -1.0897 0.6345 0.3993 0.081 Uiso calc R 1 . .
C C15 -1.0381(5) 0.5682(2) 0.2687(3) 0.0610(8) Uani d . 1 . .
H H15 -1.1597 0.5904 0.2335 0.073 Uiso calc R 1 . .
C C16 -0.9014(4) 0.50908(19) 0.2210(2) 0.0464(6) Uani d . 1 . .
H H16 -0.9301 0.4925 0.1538 0.056 Uiso calc R 1 . .
C C17 -0.4706(4) 0.27444(18) 0.33801(17) 0.0369(5) Uani d . 1 . .
C C18 -0.6611(4) 0.2496(2) 0.38597(18) 0.0437(6) Uani d . 1 . .
H H18 -0.7981 0.2739 0.3743 0.052 Uiso calc R 1 . .
C C19 -0.6021(5) 0.1835(2) 0.45177(19) 0.0467(6) Uani d . 1 . .
C C20 -0.7261(5) 0.1236(2) 0.5216(2) 0.0582(8) Uani d . 1 . .
H H20A -0.8790 0.1091 0.4945 0.070 Uiso calc R 1 . .
H H20B -0.6655 0.0586 0.5283 0.070 Uiso calc R 1 . .
C C21 -0.4753(6) 0.2470(3) 0.7671(2) 0.0775(10) Uani d U 1 . .
H H21A -0.3289 0.2451 0.7985 0.116 Uiso calc R 1 . .
H H21B -0.5810 0.2223 0.8097 0.116 Uiso calc R 1 . .
H H21C -0.4972 0.3162 0.7534 0.116 Uiso calc R 1 . .
C C22 -0.5053(6) 0.1792(3) 0.6711(2) 0.0719(9) Uani d U 1 . .
H H22A -0.3953 0.2038 0.6293 0.086 Uiso calc R 1 . .
H H22B -0.4793 0.1099 0.6855 0.086 Uiso calc R 1 . .
C C23 -0.9023(6) 0.1347(3) 0.6722(3) 0.0747(10) Uani d . 1 . .
H H23A -0.9082 0.1799 0.7304 0.090 Uiso calc R 1 . .
H H23B -1.0389 0.1367 0.6305 0.090 Uiso calc R 1 . .
C C24 -0.8942(7) 0.0293(3) 0.7027(3) 0.0898(12) Uani d . 1 . .
H H24A -1.0212 0.0102 0.7361 0.135 Uiso calc R 1 . .
H H24B -0.7628 0.0263 0.7462 0.135 Uiso calc R 1 . .
H H24C -0.8935 -0.0170 0.6458 0.135 Uiso calc R 1 . .
N N1 -0.3662(3) 0.38084(15) 0.10689(14) 0.0374(5) Uani d . 1 . .
N N2 -0.5209(3) 0.44225(16) 0.13189(15) 0.0419(5) Uani d . 1 . .
N N3 -0.3039(4) 0.22794(19) 0.37371(17) 0.0572(7) Uani d . 1 . .
N N4 -0.7175(4) 0.1771(2) 0.61889(18) 0.0590(7) Uani d . 1 . .
O O1 0.1826(3) 0.13349(14) 0.13639(14) 0.0520(5) Uani d . 1 . .
O O2 0.2449(4) 0.19763(17) -0.00730(16) 0.0689(6) Uani d . 1 . .
O O3 -0.3882(4) 0.16863(16) 0.44714(14) 0.0633(6) Uani d . 1 . .

loop_
_atom_site_aniso_label
_atom_site_aniso_U_11
_atom_site_aniso_U_22
_atom_site_aniso_U_33
_atom_site_aniso_U_12
_atom_site_aniso_U_13
_atom_site_aniso_U_23
C1 0.065(2) 0.0539(18) 0.085(2) 0.0132(15) 0.0186(17) -0.0004(16)
C2 0.0485(16) 0.0600(18) 0.0696(19) 0.0210(14) 0.0073(14) -0.0002(15)
C3 0.0457(14) 0.0414(13) 0.0458(15) 0.0024(11) 0.0136(12) -0.0025(11)
C4 0.0429(14) 0.0386(13) 0.0365(13) 0.0026(11) 0.0078(11) -0.0012(10)
C5 0.0392(13) 0.0350(12) 0.0363(12) 0.0049(10) 0.0056(10) 0.0038(10)
C6 0.0401(13) 0.0329(12) 0.0311(12) 0.0036(10) 0.0039(10) 0.0046(9)
C7 0.0555(16) 0.0502(15) 0.0315(13) 0.0082(12) 0.0076(11) 0.0076(11)
C8 0.0549(16) 0.0543(15) 0.0342(13) 0.0087(13) 0.0132(12) 0.0043(11)
C9 0.0400(13) 0.0356(12) 0.0332(12) 0.0069(10) 0.0063(10) 0.0037(10)
C10 0.0384(13) 0.0367(12) 0.0351(12) 0.0061(10) 0.0039(10) 0.0031(10)
C11 0.0407(13) 0.0335(12) 0.0430(14) 0.0048(10) 0.0078(11) 0.0030(10)
C12 0.0641(18) 0.0588(17) 0.0466(16) 0.0237(14) 0.0045(13) -0.0007(13)
C13 0.086(2) 0.066(2) 0.0558(18) 0.0193(18) 0.0184(17) -0.0086(15)
C14 0.065(2) 0.0577(18) 0.087(2) 0.0223(16) 0.0309(18) -0.0025(17)
C15 0.0444(16) 0.0529(17) 0.087(2) 0.0141(13) 0.0048(15) 0.0008(16)
C16 0.0408(14) 0.0412(14) 0.0570(16) 0.0055(11) 0.0037(12) 0.0020(12)
C17 0.0440(13) 0.0370(12) 0.0314(12) 0.0096(10) 0.0066(10) 0.0034(10)
C18 0.0437(14) 0.0512(15) 0.0383(13) 0.0078(12) 0.0073(11) 0.0102(11)
C19 0.0552(16) 0.0468(14) 0.0409(14) 0.0075(12) 0.0145(12) 0.0065(11)
C20 0.078(2) 0.0523(16) 0.0456(16) -0.0024(15) 0.0160(14) 0.0106(13)
C21 0.092(3) 0.083(2) 0.0550(19) -0.003(2) 0.0054(18) 0.0036(17)
C22 0.064(2) 0.091(2) 0.068(2) 0.0180(18) 0.0230(17) 0.0296(18)
C23 0.065(2) 0.091(3) 0.075(2) 0.0170(18) 0.0260(18) 0.0182(19)
C24 0.116(3) 0.078(2) 0.078(2) -0.013(2) 0.034(2) 0.022(2)
N1 0.0417(11) 0.0386(11) 0.0334(10) 0.0087(9) 0.0044(8) 0.0060(8)
N2 0.0459(12) 0.0455(12) 0.0373(11) 0.0144(10) 0.0060(9) 0.0080(9)
N3 0.0639(15) 0.0715(16) 0.0474(13) 0.0290(13) 0.0242(11) 0.0290(12)
N4 0.0586(15) 0.0684(16) 0.0547(15) 0.0082(12) 0.0184(12) 0.0185(12)
O1 0.0531(11) 0.0529(11) 0.0554(11) 0.0202(9) 0.0161(9) 0.0066(9)
O2 0.0720(14) 0.0770(15) 0.0680(14) 0.0234(12) 0.0390(12) 0.0133(11)
O3 0.0735(14) 0.0733(14) 0.0565(12) 0.0356(11) 0.0274(10) 0.0345(10)

loop_
_atom_type_symbol
_atom_type_description
_atom_type_scat_dispersion_real
_atom_type_scat_dispersion_imag
_atom_type_scat_source
C C 0.0033 0.0016 'International Tables Vol C Tables 4.2.6.8 and 6.1.1.4'
H H 0.0000 0.0000 'International Tables Vol C Tables 4.2.6.8 and 6.1.1.4'
N N 0.0061 0.0033 'International Tables Vol C Tables 4.2.6.8 and 6.1.1.4'
O O 0.0106 0.0060 'International Tables Vol C Tables 4.2.6.8 and 6.1.1.4'

loop_
_geom_angle_atom_site_label_1
_geom_angle_atom_site_label_2
_geom_angle_atom_site_label_3
_geom_angle_site_symmetry_1
_geom_angle_site_symmetry_3
_geom_angle
_geom_angle_publ_flag
C2 C1 H1A . . 109.5 ?
C2 C1 H1B . . 109.5 ?
H1A C1 H1B . . 109.5 ?
C2 C1 H1C . . 109.5 ?
H1A C1 H1C . . 109.5 ?
H1B C1 H1C . . 109.5 ?
O1 C2 C1 . . 111.2(2) ?
O1 C2 H2A . . 109.4 ?
C1 C2 H2A . . 109.4 ?
O1 C2 H2B . . 109.4 ?
C1 C2 H2B . . 109.4 ?
H2A C2 H2B . . 108.0 ?
O2 C3 O1 . . 124.2(2) ?
O2 C3 C4 . . 123.9(3) ?
O1 C3 C4 . . 111.9(2) ?
C5 C4 C8 . . 120.0(2) ?
C5 C4 C3 . . 121.2(2) ?
C8 C4 C3 . . 118.8(2) ?
C4 C5 C6 . . 119.3(2) ?
C4 C5 H5 . . 120.4 ?
C6 C5 H5 . . 120.4 ?
N1 C6 C9 . . 105.8(2) ?
N1 C6 C5 . . 118.2(2) ?
C9 C6 C5 . . 136.0(2) ?
C8 C7 N1 . . 118.6(2) ?
C8 C7 H7 . . 120.7 ?
N1 C7 H7 . . 120.7 ?
C7 C8 C4 . . 120.7(2) ?
C7 C8 H8 . . 119.6 ?
C4 C8 H8 . . 119.6 ?
C6 C9 C10 . . 104.9(2) ?
C6 C9 C17 . . 125.0(2) ?
C10 C9 C17 . . 129.6(2) ?
N2 C10 C9 . . 112.2(2) ?
N2 C10 C11 . . 118.0(2) ?
C9 C10 C11 . . 129.7(2) ?
C12 C11 C16 . . 118.7(2) ?
C12 C11 C10 . . 120.9(2) ?
C16 C11 C10 . . 120.3(2) ?
C13 C12 C11 . . 120.6(3) ?
C13 C12 H12 . . 119.7 ?
C11 C12 H12 . . 119.7 ?
C14 C13 C12 . . 120.1(3) ?
C14 C13 H13 . . 119.9 ?
C12 C13 H13 . . 119.9 ?
C15 C14 C13 . . 119.6(3) ?
C15 C14 H14 . . 120.2 ?
C13 C14 H14 . . 120.2 ?
C14 C15 C16 . . 120.7(3) ?
C14 C15 H15 . . 119.6 ?
C16 C15 H15 . . 119.6 ?
C15 C16 C11 . . 120.3(3) ?
C15 C16 H16 . . 119.9 ?
C11 C16 H16 . . 119.9 ?
N3 C17 C18 . . 111.6(2) ?
N3 C17 C9 . . 119.6(2) ?
C18 C17 C9 . . 128.7(2) ?
C19 C18 C17 . . 105.3(2) ?
C19 C18 H18 . . 127.4 ?
C17 C18 H18 . . 127.4 ?
C18 C19 O3 . . 109.4(2) ?
C18 C19 C20 . . 133.0(3) ?
O3 C19 C20 . . 117.5(2) ?
N4 C20 C19 . . 113.1(2) ?
N4 C20 H20A . . 109.0 ?
C19 C20 H20A . . 109.0 ?
N4 C20 H20B . . 109.0 ?
C19 C20 H20B . . 109.0 ?
H20A C20 H20B . . 107.8 ?
C22 C21 H21A . . 109.5 ?
C22 C21 H21B . . 109.5 ?
H21A C21 H21B . . 109.5 ?
C22 C21 H21C . . 109.5 ?
H21A C21 H21C . . 109.5 ?
H21B C21 H21C . . 109.5 ?
N4 C22 C21 . . 113.7(3) ?
N4 C22 H22A . . 108.8 ?
C21 C22 H22A . . 108.8 ?
N4 C22 H22B . . 108.8 ?
C21 C22 H22B . . 108.8 ?
H22A C22 H22B . . 107.7 ?
C24 C23 N4 . . 116.8(3) ?
C24 C23 H23A . . 108.1 ?
N4 C23 H23A . . 108.1 ?
C24 C23 H23B . . 108.1 ?
N4 C23 H23B . . 108.1 ?
H23A C23 H23B . . 107.3 ?
C23 C24 H24A . . 109.5 ?
C23 C24 H24B . . 109.5 ?
H24A C24 H24B . . 109.5 ?
C23 C24 H24C . . 109.5 ?
H24A C24 H24C . . 109.5 ?
H24B C24 H24C . . 109.5 ?
N2 N1 C7 . . 124.3(2) ?
N2 N1 C6 . . 112.60(19) ?
C7 N1 C6 . . 123.1(2) ?
C10 N2 N1 . . 104.49(18) ?
C17 N3 O3 . . 104.9(2) ?
C22 N4 C20 . . 111.2(3) ?
C22 N4 C23 . . 114.6(3) ?
C20 N4 C23 . . 110.5(3) ?
C3 O1 C2 . . 117.7(2) ?
C19 O3 N3 . . 108.85(19) ?

loop_
_geom_bond_atom_site_label_1
_geom_bond_atom_site_label_2
_geom_bond_site_symmetry_2
_geom_bond_distance
_geom_bond_publ_flag
C1 C2 . 1.482(4) ?
C1 H1A . 0.9600 ?
C1 H1B . 0.9600 ?
C1 H1C . 0.9600 ?
C2 O1 . 1.451(3) ?
C2 H2A . 0.9700 ?
C2 H2B . 0.9700 ?
C3 O2 . 1.201(3) ?
C3 O1 . 1.336(3) ?
C3 C4 . 1.493(4) ?
C4 C5 . 1.371(3) ?
C4 C8 . 1.420(4) ?
C5 C6 . 1.407(3) ?
C5 H5 . 0.9300 ?
C6 N1 . 1.379(3) ?
C6 C9 . 1.402(3) ?
C7 C8 . 1.347(4) ?
C7 N1 . 1.370(3) ?
C7 H7 . 0.9300 ?
C8 H8 . 0.9300 ?
C9 C10 . 1.404(3) ?
C9 C17 . 1.464(3) ?
C10 N2 . 1.347(3) ?
C10 C11 . 1.480(3) ?
C11 C12 . 1.386(4) ?
C11 C16 . 1.391(3) ?
C12 C13 . 1.384(4) ?
C12 H12 . 0.9300 ?
C13 C14 . 1.379(5) ?
C13 H13 . 0.9300 ?
C14 C15 . 1.373(5) ?
C14 H14 . 0.9300 ?
C15 C16 . 1.379(4) ?
C15 H15 . 0.9300 ?
C16 H16 . 0.9300 ?
C17 N3 . 1.311(3) ?
C17 C18 . 1.415(3) ?
C18 C19 . 1.340(4) ?
C18 H18 . 0.9300 ?
C19 O3 . 1.350(3) ?
C19 C20 . 1.494(4) ?
C20 N4 . 1.462(4) ?
C20 H20A . 0.9700 ?
C20 H20B . 0.9700 ?
C21 C22 . 1.528(5) ?
C21 H21A . 0.9600 ?
C21 H21B . 0.9600 ?
C21 H21C . 0.9600 ?
C22 N4 . 1.419(4) ?
C22 H22A . 0.9700 ?
C22 H22B . 0.9700 ?
C23 C24 . 1.476(5) ?
C23 N4 . 1.487(4) ?
C23 H23A . 0.9700 ?
C23 H23B . 0.9700 ?
C24 H24A . 0.9600 ?
C24 H24B . 0.9600 ?
C24 H24C . 0.9600 ?
N1 N2 . 1.358(3) ?
N3 O3 . 1.417(3) ?

loop_
_geom_hbond_atom_site_label_D
_geom_hbond_atom_site_label_H
_geom_hbond_atom_site_label_A
_geom_hbond_site_symmetry_A
_geom_hbond_distance_DH
_geom_hbond_distance_HA
_geom_hbond_distance_DA
_geom_hbond_angle_DHA
C7 H7 N2 2_465 0.93 2.54 3.456(3) 169
C22 H22A O3 . 0.97 2.52 3.218(3) 129

loop_
_cod_related_entry_id
_cod_related_entry_database
_cod_related_entry_code
1 ChemSpider 24744437
